data_4344697
loop_
_publ_author_name
'Gosse, Isabelle'
'Robeyns, Koen'
'Bougault, Catherine'
'Martinez, Alexandre'
'Tinant, Bernard'
'Dutasta, Jean-Pierre'

_publ_section_title
;
 Synthesis and Structural Studies of Gallium(III) and Iron(III)
 Hemicryptophane Complexes.
;
_journal_issue 3
_journal_name_full 'Inorganic chemistry'
_journal_page_first 1011
_journal_page_last 1013
_journal_paper_doi 10.1021/acs.inorgchem.5b02750
_journal_volume 55
_journal_year 2016
_chemical_formula_moiety 'C60 H66 Ga N6 O12 P S'
_chemical_formula_sum 'C60 H66 Ga N6 O12 P S'
_chemical_formula_weight 1195.93
_chemical_name_systematic
;
 ?
;
_space_group_crystal_system triclinic
_space_group_IT_number 2
_space_group_name_Hall '-P 1'
_space_group_name_H-M_alt 'P -1'
_symmetry_space_group_name_Hall '-P 1'
_symmetry_space_group_name_H-M 'P -1'
_atom_sites_solution_hydrogens geom
_audit_creation_method SHELXL-2014
_cell_angle_alpha 79.25(3)
_cell_angle_beta 78.31(2)
_cell_angle_gamma 60.67(3)
_cell_formula_units_Z 2
_cell_length_a 12.173(5)
_cell_length_b 12.317(5)
_cell_length_c 23.232(9)
_cell_measurement_reflns_used 23618
_cell_measurement_temperature 100(2)
_cell_measurement_theta_max 23.560
_cell_measurement_theta_min 2.753
_cell_volume 2958(2)
_computing_structure_refinement 'SHELXL-2014 (Sheldrick, 2014)'
_computing_structure_solution 'SHELXS-97 (Sheldrick, 1990)'
_diffrn_ambient_temperature 100(2)
_diffrn_measured_fraction_theta_full 0.900
_diffrn_measured_fraction_theta_max 0.900
_diffrn_measurement_device_type 'MAR345 image plate'
_diffrn_measurement_method '60 images, \D\F 3.0\% '
_diffrn_radiation_monochromator Zr-filter
_diffrn_radiation_source 'RU200  rotating anode'
_diffrn_radiation_type MoK\a
_diffrn_radiation_wavelength 0.71069
_diffrn_reflns_av_R_equivalents 0.049
_diffrn_reflns_av_unetI/netI 0.0723
_diffrn_reflns_laue_measured_fraction_full 0.900
_diffrn_reflns_laue_measured_fraction_max 0.900
_diffrn_reflns_limit_h_max 0
_diffrn_reflns_limit_h_min -13
_diffrn_reflns_limit_k_max 11
_diffrn_reflns_limit_k_min -13
_diffrn_reflns_limit_l_max 25
_diffrn_reflns_limit_l_min -26
_diffrn_reflns_number 23618
_diffrn_reflns_point_group_measured_fraction_full 0.900
_diffrn_reflns_point_group_measured_fraction_max 0.900
_diffrn_reflns_theta_full 23.560
_diffrn_reflns_theta_max 23.560
_diffrn_reflns_theta_min 2.753
_exptl_absorpt_coefficient_mu 0.594
_exptl_absorpt_correction_type none
_exptl_crystal_colour yellow
_exptl_crystal_density_diffrn 1.343
_exptl_crystal_description plate
_exptl_crystal_F_000 1252
_exptl_crystal_size_max 0.22
_exptl_crystal_size_mid 0.16
_exptl_crystal_size_min 0.08
_refine_diff_density_max 0.900
_refine_diff_density_min -0.588
_refine_diff_density_rms 0.075
_refine_ls_extinction_coef 0.0174(16)
_refine_ls_extinction_expression Fc^*^=kFc[1+0.001xFc^2^\l^3^/sin(2\q)]^-1/4^
_refine_ls_extinction_method SHELXL
_refine_ls_goodness_of_fit_ref 1.025
_refine_ls_hydrogen_treatment constr
_refine_ls_matrix_type full
_refine_ls_number_parameters 991
_refine_ls_number_reflns 7921
_refine_ls_number_restraints 560
_refine_ls_restrained_S_all 1.034
_refine_ls_R_factor_all 0.0816
_refine_ls_R_factor_gt 0.0641
_refine_ls_shift/su_max 0.000
_refine_ls_shift/su_mean 0.000
_refine_ls_structure_factor_coef Fsqd
_refine_ls_weighting_details 'w=1/[\s^2^(Fo^2^)+(0.1018P)^2^+3.9453P] where P=(Fo^2^+2Fc^2^)/3'
_refine_ls_weighting_scheme calc
_refine_ls_wR_factor_gt 0.1722
_refine_ls_wR_factor_ref 0.1878
_reflns_Friedel_coverage 0.000
_reflns_number_gt 6190
_reflns_number_total 7921
_reflns_threshold_expression 'I > 2\s(I)'
_cod_data_source_file ic5b02750_si_002.cif
_cod_data_source_block gal
_cod_database_code 4344697
_shelx_space_group_comment
;
The symmetry employed for this shelxl refinement is uniquely defined
by the following loop, which should always be used as a source of
symmetry information in preference to the above space-group names.
They are only intended as comments.
;
_shelxl_version_number 2014-3

loop_
_space_group_symop_operation_xyz
'x, y, z'
'-x, -y, -z'

loop_
_atom_site_label
_atom_site_type_symbol
_atom_site_fract_x
_atom_site_fract_y
_atom_site_fract_z
_atom_site_U_iso_or_equiv
_atom_site_adp_type
_atom_site_occupancy
_atom_site_site_symmetry_order
_atom_site_calc_flag
_atom_site_refinement_flags_posn
_atom_site_refinement_flags_adp
_atom_site_refinement_flags_occupancy
_atom_site_disorder_assembly
_atom_site_disorder_group
Ga1 Ga 0.31788(5) 0.31610(5) 0.55480(3) 0.0487(2) Uani 1 1 d D . . . .
P1 P 0.37540(12) 0.36626(13) 0.40801(7) 0.0626(4) Uani 1 1 d D . . . .
S1 S 0.41127(15) 0.38925(16) 0.32410(8) 0.0892(6) Uani 1 1 d . . . . .
N1 N 0.3947(4) 0.4615(4) 0.4438(2) 0.0686(14) Uani 1 1 d D . . . .
C2 C 0.4179(5) 0.5628(6) 0.4110(3) 0.090(2) Uani 1 1 d D . . . .
H2A H 0.4625 0.5394 0.3716 0.135 Uiso 1 1 calc R U . . .
H2B H 0.3366 0.6389 0.4073 0.135 Uiso 1 1 calc R U . . .
H2C H 0.4702 0.5782 0.4321 0.135 Uiso 1 1 calc R U . . .
N3 N 0.3309(4) 0.4742(4) 0.5024(2) 0.0582(12) Uani 1 1 d D . . . .
C4 C 0.3057(5) 0.5702(5) 0.5271(3) 0.0723(18) Uani 1 1 d D . . . .
H4 H 0.3319 0.6288 0.5053 0.087 Uiso 1 1 calc R U . . .
C5 C 0.2396(6) 0.5946(5) 0.5865(3) 0.0703(18) Uani 1 1 d D . . . .
C6 C 0.2366(8) 0.6913(6) 0.6118(4) 0.096(3) Uani 1 1 d D . . . .
H6 H 0.2832 0.7329 0.5907 0.116 Uiso 1 1 calc R U . . .
C7 C 0.1697(9) 0.7274(7) 0.6651(5) 0.119(3) Uani 1 1 d D . . . .
H7 H 0.1706 0.7918 0.6817 0.142 Uiso 1 1 calc R U . . .
C8 C 0.0997(8) 0.6675(7) 0.6950(4) 0.102(3) Uani 1 1 d D . . . .
H8 H 0.0498 0.6941 0.7317 0.122 Uiso 1 1 calc R U . . .
C9 C 0.1006(6) 0.5701(5) 0.6727(3) 0.0735(18) Uani 1 1 d D . . . .
C10 C 0.1738(5) 0.5298(5) 0.6175(3) 0.0592(14) Uani 1 1 d D . . . .
O11 O 0.1715(3) 0.4380(3) 0.59585(15) 0.0513(8) Uani 1 1 d D . . . .
O12 O 0.0229(4) 0.5212(4) 0.70146(18) 0.0734(11) Uani 1 1 d D . . . .
C13 C 0.0827(6) 0.3939(6) 0.7256(3) 0.0786(18) Uani 1 1 d . U . . .
H13A H 0.1173 0.3868 0.7620 0.094 Uiso 1 1 calc R U . A 5
H13B H 0.1539 0.3429 0.6969 0.094 Uiso 1 1 calc R U . A 5
C14 C -0.0146(9) 0.3467(7) 0.7398(5) 0.076(3) Uani 0.84(2) 1 d . . P B 5
H14A H -0.0417 0.3460 0.7025 0.091 Uiso 0.84(2) 1 calc R U P B 5
H14B H 0.0257 0.2594 0.7585 0.091 Uiso 0.84(2) 1 calc R U P B 5
C15 C -0.1301(7) 0.4248(6) 0.7804(4) 0.064(3) Uani 0.84(2) 1 d . . P B 5
H15A H -0.1725 0.5110 0.7608 0.077 Uiso 0.84(2) 1 calc R U P B 5
H15B H -0.1022 0.4291 0.8167 0.077 Uiso 0.84(2) 1 calc R U P B 5
C14B C -0.002(6) 0.348(6) 0.769(4) 0.091(12) Uani 0.16(2) 1 d . U P B 6
H14C H -0.0224 0.3842 0.8066 0.109 Uiso 0.16(2) 1 calc R U P B 6
H14D H 0.0469 0.2557 0.7772 0.109 Uiso 0.16(2) 1 calc R U P B 6
C15B C -0.131(7) 0.379(14) 0.748(5) 0.22(6) Uani 0.16(2) 1 d . U P B 6
H15C H -0.1657 0.4630 0.7262 0.262 Uiso 0.16(2) 1 calc R U P B 6
H15D H -0.1138 0.3176 0.7212 0.262 Uiso 0.16(2) 1 calc R U P B 6
C16 C -0.2261(7) 0.3755(6) 0.7978(3) 0.0821(19) Uani 1 1 d . U . . .
H16A H -0.2876 0.4204 0.8310 0.099 Uiso 1 1 calc R U . B 5
H16B H -0.2738 0.3971 0.7640 0.099 Uiso 1 1 calc R U . B 5
O17 O -0.1764(4) 0.2439(4) 0.81496(19) 0.0731(12) Uani 1 1 d . . . . .
C18 C -0.1000(4) 0.1919(5) 0.8594(2) 0.0481(12) Uani 1 1 d . . . . .
C19 C -0.0162(4) 0.0640(4) 0.85947(19) 0.0398(10) Uani 1 1 d . . . . .
C20 C 0.0671(4) 0.0050(4) 0.90167(19) 0.0385(10) Uani 1 1 d . . . . .
H20 H 0.1235 -0.0823 0.9019 0.046 Uiso 1 1 calc R U . . .
C21 C 0.0701(4) 0.0713(4) 0.94387(19) 0.0390(10) Uani 1 1 d . . . . .
C22 C -0.0170(4) 0.1979(4) 0.9453(2) 0.0409(11) Uani 1 1 d . . . . .
C23 C -0.1025(4) 0.2550(5) 0.9028(2) 0.0481(12) Uani 1 1 d . . . . .
H23 H -0.1641 0.3406 0.9044 0.058 Uiso 1 1 calc R U . . .
O24 O -0.0225(3) 0.0056(3) 0.81601(14) 0.0477(8) Uani 1 1 d . . . . .
C25 C 0.0498(6) -0.1283(6) 0.8207(3) 0.0767(18) Uani 1 1 d . . . . .
H25A H 0.0385 -0.1599 0.7877 0.115 Uiso 1 1 calc R U . . .
H25B H 0.1399 -0.1530 0.8193 0.115 Uiso 1 1 calc R U . . .
H25C H 0.0203 -0.1636 0.8581 0.115 Uiso 1 1 calc R U . . .
C26 C 0.1731(4) 0.0004(5) 0.9837(2) 0.0459(11) Uani 1 1 d . . . . .
H26A H 0.1877 -0.0871 0.9931 0.055 Uiso 1 1 calc R U . . .
H26B H 0.1449 0.0393 1.0212 0.055 Uiso 1 1 calc R U . . .
N31 N 0.481(2) 0.2336(14) 0.4443(7) 0.064(5) Uani 0.442(8) 1 d D U P C 1
C32 C 0.534(3) 0.1214(17) 0.4170(9) 0.125(9) Uani 0.442(8) 1 d D U P C 1
H32A H 0.4815 0.0796 0.4308 0.188 Uiso 0.442(8) 1 calc R U P C 1
H32B H 0.6203 0.0660 0.4273 0.188 Uiso 0.442(8) 1 calc R U P C 1
H32C H 0.5379 0.1413 0.3740 0.188 Uiso 0.442(8) 1 calc R U P C 1
N33 N 0.4939(9) 0.2233(18) 0.5038(6) 0.061(5) Uani 0.442(8) 1 d D U P C 1
C34 C 0.5932(13) 0.1444(13) 0.5264(6) 0.050(4) Uani 0.442(8) 1 d D U P C 1
H34 H 0.6636 0.0945 0.4999 0.060 Uiso 0.442(8) 1 calc R U P C 1
C35 C 0.6121(12) 0.1214(13) 0.5870(6) 0.056(4) Uani 0.442(8) 1 d D U P C 1
C36 C 0.7305(13) 0.0180(14) 0.6013(7) 0.062(4) Uani 0.442(8) 1 d D U P C 1
H36 H 0.7900 -0.0334 0.5720 0.075 Uiso 0.442(8) 1 calc R U P C 1
C37 C 0.7559(15) -0.0050(19) 0.6578(8) 0.072(5) Uani 0.442(8) 1 d D U P C 1
H37 H 0.8381 -0.0663 0.6670 0.086 Uiso 0.442(8) 1 calc R U P C 1
C38 C 0.6629(16) 0.0602(18) 0.7029(8) 0.083(6) Uani 0.442(8) 1 d D U P C 1
H38 H 0.6765 0.0312 0.7429 0.100 Uiso 0.442(8) 1 calc R U P C 1
C39 C 0.5517(12) 0.1661(14) 0.6899(6) 0.061(4) Uani 0.442(8) 1 d D U P C 1
C40 C 0.5208(15) 0.1934(18) 0.6311(6) 0.052(5) Uani 0.442(8) 1 d D U P C 1
O41 O 0.4112(12) 0.2929(16) 0.6162(5) 0.060(5) Uani 0.442(8) 1 d D U P C 1
O42 O 0.4655(12) 0.2313(11) 0.7348(5) 0.097(4) Uani 0.442(8) 1 d D U P C 1
C43 C 0.4512(16) 0.3490(15) 0.7358(5) 0.094(5) Uani 0.442(8) 1 d D U P C 1
H43A H 0.4021 0.4082 0.7042 0.112 Uiso 0.442(8) 1 calc R U P C 1
H43B H 0.5351 0.3469 0.7304 0.112 Uiso 0.442(8) 1 calc R U P C 1
C44 C 0.3806(15) 0.3870(15) 0.7958(6) 0.078(4) Uani 0.442(8) 1 d D U P C 1
H4A H 0.2901 0.4102 0.7967 0.093 Uiso 0.442(8) 1 calc R U P C 1
H4B H 0.4167 0.3157 0.8262 0.093 Uiso 0.442(8) 1 calc R U P C 1
C45 C 0.3906(14) 0.4950(17) 0.8090(8) 0.124(8) Uani 0.442(8) 1 d D U P C 1
H4E H 0.3507 0.5654 0.7788 0.149 Uiso 0.442(8) 1 calc R U P C 1
H4F H 0.4820 0.4718 0.8035 0.149 Uiso 0.442(8) 1 calc R U P C 1
C46 C 0.3346(12) 0.5430(13) 0.8684(6) 0.082(4) Uani 0.442(8) 1 d D U P C 1
H46A H 0.3726 0.4776 0.9008 0.099 Uiso 0.442(8) 1 calc R U P C 1
H46B H 0.3440 0.6171 0.8714 0.099 Uiso 0.442(8) 1 calc R U P C 1
O47 O 0.2056(12) 0.5747(14) 0.8682(6) 0.101(7) Uani 0.442(8) 1 d D U P C 1
C48 C 0.1572(12) 0.5012(14) 0.9035(8) 0.065(8) Uani 0.442(8) 1 d DG U P C 1
C49 C 0.0327(12) 0.5328(14) 0.8989(9) 0.051(7) Uani 0.442(8) 1 d DG U P C 1
C50 C -0.0200(11) 0.4576(14) 0.9296(9) 0.059(7) Uani 0.442(8) 1 d DG U P C 1
H50 H -0.1051 0.4792 0.9264 0.070 Uiso 0.442(8) 1 calc R U P C 1
C51 C 0.0517(12) 0.3506(11) 0.9649(8) 0.039(6) Uani 0.442(8) 1 d DG U P C 1
C52 C 0.1762(12) 0.3190(14) 0.9695(10) 0.044(8) Uani 0.442(8) 1 d DG U P C 1
C53 C 0.2290(11) 0.3942(17) 0.9388(10) 0.043(6) Uani 0.442(8) 1 d DG U P C 1
H53 H 0.3141 0.3726 0.9420 0.052 Uiso 0.442(8) 1 calc R U P C 1
O54 O -0.0344(18) 0.6433(17) 0.8646(12) 0.072(6) Uani 0.442(8) 1 d D U P C 1
C55 C -0.142(4) 0.698(4) 0.844(2) 0.090(14) Uani 0.442(8) 1 d . U P C 1
H55A H -0.1527 0.7775 0.8214 0.135 Uiso 0.442(8) 1 calc R U P C 1
H55B H -0.1436 0.6443 0.8189 0.135 Uiso 0.442(8) 1 calc R U P C 1
H55C H -0.2104 0.7150 0.8774 0.135 Uiso 0.442(8) 1 calc R U P C 1
N31B N 0.465(2) 0.2173(11) 0.4340(7) 0.058(4) Uani 0.558(8) 1 d D U P C 2
C32B C 0.4578(10) 0.1166(9) 0.4191(5) 0.058(3) Uani 0.558(8) 1 d D U P C 2
H32D H 0.3882 0.1066 0.4448 0.087 Uiso 0.558(8) 1 calc R U P C 2
H32E H 0.5381 0.0401 0.4242 0.087 Uiso 0.558(8) 1 calc R U P C 2
H32F H 0.4424 0.1321 0.3778 0.087 Uiso 0.558(8) 1 calc R U P C 2
N33B N 0.4730(8) 0.2105(13) 0.4947(5) 0.045(3) Uani 0.558(8) 1 d D U P C 2
C34B C 0.5801(12) 0.1171(12) 0.5111(6) 0.064(4) Uani 0.558(8) 1 d D U P C 2
H34B H 0.6362 0.0590 0.4836 0.077 Uiso 0.558(8) 1 calc R U P C 2
C35B C 0.6154(10) 0.0994(12) 0.5686(6) 0.074(5) Uani 0.558(8) 1 d D U P C 2
C36B C 0.7232(14) -0.0131(13) 0.5857(7) 0.117(9) Uani 0.558(8) 1 d D U P C 2
H36B H 0.7706 -0.0741 0.5584 0.140 Uiso 0.558(8) 1 calc R U P C 2
C37B C 0.7602(15) -0.0356(14) 0.6398(8) 0.105(8) Uani 0.558(8) 1 d D U P C 2
H37B H 0.8273 -0.1147 0.6515 0.126 Uiso 0.558(8) 1 calc R U P C 2
C38B C 0.6986(13) 0.0587(11) 0.6786(6) 0.064(4) Uani 0.558(8) 1 d D U P C 2
H38B H 0.7324 0.0483 0.7139 0.077 Uiso 0.558(8) 1 calc R U P C 2
C39B C 0.5893(9) 0.1663(9) 0.6653(5) 0.044(3) Uani 0.558(8) 1 d D U P C 2
C40B C 0.5465(13) 0.1887(12) 0.6091(6) 0.047(3) Uani 0.558(8) 1 d D U P C 2
O41B O 0.4403(9) 0.2957(11) 0.6003(5) 0.048(3) Uani 0.558(8) 1 d D U P C 2
O42B O 0.5185(6) 0.2596(6) 0.7009(3) 0.051(2) Uani 0.558(8) 1 d D U P C 2
C43B C 0.5465(13) 0.2464(11) 0.7588(5) 0.094(4) Uani 0.558(8) 1 d D U P C 2
H43C H 0.6392 0.2117 0.7582 0.113 Uiso 0.558(8) 1 calc R U P C 2
H43D H 0.5197 0.1876 0.7847 0.113 Uiso 0.558(8) 1 calc R U P C 2
C44B C 0.4777(14) 0.3721(12) 0.7829(7) 0.122(5) Uani 0.558(8) 1 d D U P C 2
H44C H 0.4965 0.3588 0.8239 0.146 Uiso 0.558(8) 1 calc R U P C 2
H44D H 0.5153 0.4246 0.7596 0.146 Uiso 0.558(8) 1 calc R U P C 2
C45B C 0.3390(15) 0.4451(14) 0.7840(7) 0.143(9) Uani 0.558(8) 1 d D U P C 2
H45C H 0.3023 0.3890 0.8031 0.172 Uiso 0.558(8) 1 calc R U P C 2
H45D H 0.3211 0.4667 0.7425 0.172 Uiso 0.558(8) 1 calc R U P C 2
C46B C 0.2686(16) 0.5617(11) 0.8133(6) 0.114(5) Uani 0.558(8) 1 d D U P C 2
H46C H 0.1848 0.6101 0.7986 0.136 Uiso 0.558(8) 1 calc R U P C 2
H46D H 0.3147 0.6112 0.7992 0.136 Uiso 0.558(8) 1 calc R U P C 2
O47B O 0.2445(12) 0.5557(12) 0.8805(6) 0.085(4) Uani 0.558(8) 1 d D U P C 2
C48B C 0.1805(10) 0.4867(11) 0.9059(7) 0.061(6) Uani 0.558(8) 1 d DG U P C 2
C49B C 0.0542(10) 0.5362(10) 0.8975(7) 0.050(5) Uani 0.558(8) 1 d DG U P C 2
C50B C -0.0140(8) 0.4724(11) 0.9235(7) 0.044(4) Uani 0.558(8) 1 d DG U P C 2
H50B H -0.1003 0.5062 0.9178 0.052 Uiso 0.558(8) 1 calc R U P C 2
C51B C 0.0440(12) 0.3591(10) 0.9579(6) 0.052(6) Uani 0.558(8) 1 d DG U P C 2
C52B C 0.1703(13) 0.3097(11) 0.9663(8) 0.051(7) Uani 0.558(8) 1 d DG U P C 2
C53B C 0.2386(10) 0.3735(13) 0.9403(8) 0.068(7) Uani 0.558(8) 1 d DG U P C 2
H53B H 0.3249 0.3397 0.9460 0.081 Uiso 0.558(8) 1 calc R U P C 2
O54B O -0.0031(14) 0.6523(12) 0.8654(8) 0.053(3) Uani 0.558(8) 1 d D U P C 2
C55B C -0.143(3) 0.685(3) 0.8573(13) 0.058(7) Uani 0.558(8) 1 d . U P C 2
H55D H -0.1830 0.7669 0.8346 0.087 Uiso 0.558(8) 1 calc R U P C 2
H55E H -0.1390 0.6209 0.8362 0.087 Uiso 0.558(8) 1 calc R U P C 2
H55F H -0.1932 0.6865 0.8962 0.087 Uiso 0.558(8) 1 calc R U P C 2
C56 C 0.2552(5) 0.1904(5) 1.0030(2) 0.0527(13) Uani 1 1 d D . . . .
H56A H 0.3126 0.1980 1.0248 0.063 Uiso 1 1 calc R U . C 1
H56B H 0.1968 0.1674 1.0324 0.063 Uiso 1 1 calc R U . C 1
N62 N 0.2268(3) 0.3880(4) 0.43186(18) 0.0490(10) Uani 1 1 d D . . . .
N63 N 0.2097(3) 0.3324(3) 0.48868(17) 0.0445(9) Uani 1 1 d D . . . .
C64 C 0.1104(4) 0.3154(4) 0.5048(2) 0.0478(12) Uani 1 1 d . . . . .
H64 H 0.0487 0.3479 0.4784 0.057 Uiso 1 1 calc R U . . .
C65 C 0.0882(4) 0.2496(4) 0.5609(2) 0.0464(11) Uani 1 1 d . . . . .
C66 C -0.0309(5) 0.2511(5) 0.5769(2) 0.0567(13) Uani 1 1 d . . . . .
H66 H -0.0968 0.3017 0.5529 0.068 Uiso 1 1 calc R U . . .
C67 C -0.0527(5) 0.1802(6) 0.6267(3) 0.0639(15) Uani 1 1 d . . . . .
H67 H -0.1331 0.1818 0.6370 0.077 Uiso 1 1 calc R U . . .
C68 C 0.0431(5) 0.1065(5) 0.6617(2) 0.0574(13) Uani 1 1 d . . . . .
H68 H 0.0276 0.0582 0.6962 0.069 Uiso 1 1 calc R U . . .
C69 C 0.1608(5) 0.1023(4) 0.6472(2) 0.0473(11) Uani 1 1 d D . . . .
C70 C 0.1849(4) 0.1764(4) 0.5975(2) 0.0442(11) Uani 1 1 d . . . . .
O71 O 0.2989(3) 0.1725(3) 0.58577(14) 0.0447(8) Uani 1 1 d D . . . .
O72 O 0.2599(3) 0.0249(3) 0.67959(15) 0.0585(9) Uani 1 1 d D . . . .
C73 C 0.2407(10) -0.0256(10) 0.7332(4) 0.048(3) Uani 0.461(8) 1 d D . P D 3
H73A H 0.1984 -0.0765 0.7327 0.057 Uiso 0.461(8) 1 calc R U P D 3
H73B H 0.1856 0.0406 0.7598 0.057 Uiso 0.461(8) 1 calc R U P D 3
C74 C 0.3697(13) -0.1078(14) 0.7549(6) 0.047(3) Uani 0.461(8) 1 d . . P D 3
H74A H 0.3583 -0.1524 0.7939 0.056 Uiso 0.461(8) 1 calc R U P D 3
H74B H 0.4246 -0.1714 0.7271 0.056 Uiso 0.461(8) 1 calc R U P D 3
C75 C 0.432(4) -0.037(4) 0.7601(11) 0.059(7) Uani 0.461(8) 1 d . . P D 3
H75A H 0.3780 0.0256 0.7887 0.071 Uiso 0.461(8) 1 calc R U P D 3
H75B H 0.4417 0.0094 0.7213 0.071 Uiso 0.461(8) 1 calc R U P D 3
C76 C 0.5686(11) -0.1254(13) 0.7816(5) 0.063(4) Uani 0.461(8) 1 d D . P D 3
H76A H 0.6171 -0.1957 0.7567 0.076 Uiso 0.461(8) 1 calc R U P D 3
H76B H 0.6159 -0.0771 0.7761 0.076 Uiso 0.461(8) 1 calc R U P D 3
C73B C 0.2984(9) 0.0703(9) 0.7187(4) 0.050(3) Uani 0.539(8) 1 d D . P D 4
H73C H 0.2312 0.0993 0.7528 0.060 Uiso 0.539(8) 1 calc R U P D 4
H73D H 0.3101 0.1427 0.6983 0.060 Uiso 0.539(8) 1 calc R U P D 4
C74B C 0.424(3) -0.033(2) 0.7411(9) 0.045(4) Uani 0.539(8) 1 d . . P D 4
H74C H 0.4580 0.0043 0.7627 0.055 Uiso 0.539(8) 1 calc R U P D 4
H74D H 0.4884 -0.0712 0.7073 0.055 Uiso 0.539(8) 1 calc R U P D 4
C75B C 0.3963(11) -0.1340(11) 0.7831(6) 0.047(3) Uani 0.539(8) 1 d . . P D 4
H75C H 0.3230 -0.0926 0.8132 0.057 Uiso 0.539(8) 1 calc R U P D 4
H75D H 0.3735 -0.1781 0.7599 0.057 Uiso 0.539(8) 1 calc R U P D 4
C76B C 0.5133(8) -0.2304(8) 0.8143(4) 0.050(3) Uani 0.539(8) 1 d D . P D 4
H76C H 0.4891 -0.2864 0.8440 0.060 Uiso 0.539(8) 1 calc R U P D 4
H76D H 0.5811 -0.2825 0.7847 0.060 Uiso 0.539(8) 1 calc R U P D 4
O81 O 0.5605(3) -0.1745(3) 0.84182(15) 0.0533(9) Uani 1 1 d D . . . .
C82 C 0.4854(4) -0.0896(4) 0.8821(2) 0.0441(11) Uani 1 1 d D . . . .
C83 C 0.5233(4) -0.0047(5) 0.8928(2) 0.0451(12) Uani 1 1 d . . . . .
C84 C 0.4484(4) 0.0802(5) 0.9329(2) 0.0468(12) Uani 1 1 d . . . . .
H84 H 0.4751 0.1365 0.9402 0.056 Uiso 1 1 calc R U . . .
C85 C 0.3332(4) 0.0870(5) 0.9637(2) 0.0446(11) Uani 1 1 d . . . . .
C86 C 0.2977(4) 0.0008(4) 0.95420(19) 0.0423(11) Uani 1 1 d . . . . .
C87 C 0.3757(4) -0.0874(4) 0.9141(2) 0.0433(11) Uani 1 1 d . . . . .
H87 H 0.3524 -0.1477 0.9088 0.052 Uiso 1 1 calc R U . . .
O88 O 0.6366(3) -0.0155(3) 0.86148(15) 0.0511(8) Uani 1 1 d . . . . .
C89 C 0.6782(5) 0.0680(6) 0.8729(3) 0.0698(16) Uani 1 1 d . . . . .
H89A H 0.7592 0.0520 0.8483 0.105 Uiso 1 1 calc R U . . .
H89B H 0.6144 0.1547 0.8635 0.105 Uiso 1 1 calc R U . . .
H89C H 0.6894 0.0544 0.9147 0.105 Uiso 1 1 calc R U . . .
C90 C -0.0227(5) 0.2798(5) 0.9881(2) 0.0502(12) Uani 1 1 d D . . . .
H90A H -0.1127 0.3408 0.9990 0.060 Uiso 1 1 calc R U . C 1
H90B H 0.0099 0.2265 1.0246 0.060 Uiso 1 1 calc R U . C 1
C91 C 0.1342(5) 0.4238(5) 0.3914(2) 0.0567(13) Uani 1 1 d . . . . .
H91A H 0.1599 0.4613 0.3536 0.085 Uiso 1 1 calc R U . . .
H91B H 0.1304 0.3494 0.3849 0.085 Uiso 1 1 calc R U . . .
H91C H 0.0503 0.4847 0.4085 0.085 Uiso 1 1 calc R U . . .

loop_
_atom_site_aniso_label
_atom_site_aniso_U_11
_atom_site_aniso_U_22
_atom_site_aniso_U_33
_atom_site_aniso_U_23
_atom_site_aniso_U_13
_atom_site_aniso_U_12
Ga1 0.0322(3) 0.0343(4) 0.0798(4) 0.0091(2) -0.0199(3) -0.0163(2)
P1 0.0321(7) 0.0450(9) 0.0856(11) 0.0160(7) -0.0045(6) -0.0077(6)
S1 0.0550(9) 0.0698(11) 0.0900(12) 0.0208(8) 0.0115(8) -0.0065(7)
N1 0.039(2) 0.054(3) 0.110(4) 0.030(3) -0.024(3) -0.026(2)
C2 0.048(3) 0.067(4) 0.149(6) 0.058(4) -0.041(4) -0.037(3)
N3 0.037(2) 0.042(3) 0.102(4) 0.016(2) -0.031(2) -0.023(2)
C4 0.055(3) 0.044(4) 0.128(6) 0.024(3) -0.050(4) -0.028(3)
C5 0.069(4) 0.030(3) 0.124(6) 0.009(3) -0.054(4) -0.023(3)
C6 0.102(6) 0.044(4) 0.167(8) 0.002(4) -0.070(6) -0.038(4)
C7 0.126(7) 0.065(5) 0.198(10) -0.034(6) -0.067(7) -0.046(5)
C8 0.108(6) 0.066(5) 0.134(7) -0.034(4) -0.052(5) -0.021(4)
C9 0.075(4) 0.047(4) 0.103(5) -0.009(3) -0.042(4) -0.020(3)
C10 0.055(3) 0.035(3) 0.094(4) -0.002(3) -0.040(3) -0.016(2)
O11 0.0437(19) 0.039(2) 0.078(2) -0.0021(16) -0.0231(16) -0.0204(15)
O12 0.079(3) 0.056(3) 0.083(3) -0.009(2) -0.032(2) -0.022(2)
C13 0.084(5) 0.058(4) 0.075(4) -0.003(3) -0.027(3) -0.014(3)
C14 0.099(7) 0.050(5) 0.064(6) -0.002(4) -0.039(5) -0.015(4)
C15 0.077(5) 0.037(4) 0.074(5) 0.006(3) -0.042(4) -0.016(3)
C14B 0.094(12) 0.092(15) 0.090(16) -0.018(9) -0.014(9) -0.043(11)
C15B 0.08(5) 0.37(14) 0.17(5) 0.01(10) -0.02(4) -0.09(6)
C16 0.081(4) 0.066(5) 0.101(5) 0.005(3) -0.051(4) -0.026(3)
O17 0.078(3) 0.049(2) 0.108(3) 0.009(2) -0.060(2) -0.029(2)
C18 0.039(3) 0.049(3) 0.063(3) -0.001(2) -0.021(2) -0.022(2)
C19 0.040(3) 0.043(3) 0.045(3) -0.004(2) -0.003(2) -0.028(2)
C20 0.032(2) 0.039(3) 0.048(3) -0.0016(19) -0.0016(19) -0.0209(19)
C21 0.033(2) 0.042(3) 0.043(3) 0.0034(19) -0.0036(19) -0.023(2)
C22 0.033(2) 0.046(3) 0.048(3) -0.008(2) 0.0013(19) -0.023(2)
C23 0.036(3) 0.041(3) 0.069(3) -0.007(2) -0.012(2) -0.016(2)
O24 0.0491(19) 0.056(2) 0.0504(19) -0.0081(15) -0.0043(15) -0.0338(17)
C25 0.087(4) 0.062(4) 0.086(4) -0.031(3) -0.013(3) -0.030(3)
C26 0.041(3) 0.052(3) 0.049(3) 0.007(2) -0.009(2) -0.027(2)
N31 0.028(8) 0.060(10) 0.070(10) 0.025(7) -0.003(7) -0.006(8)
C32 0.19(3) 0.066(13) 0.157(17) 0.023(10) -0.117(18) -0.069(15)
N33 0.033(7) 0.067(10) 0.086(8) 0.030(6) -0.028(6) -0.031(7)
C34 0.024(6) 0.050(9) 0.079(8) 0.010(7) -0.018(6) -0.021(6)
C35 0.043(9) 0.054(11) 0.072(8) 0.011(8) -0.026(6) -0.023(7)
C36 0.041(7) 0.061(10) 0.091(9) 0.021(8) -0.029(7) -0.030(6)
C37 0.048(9) 0.075(15) 0.111(12) -0.002(10) -0.051(9) -0.032(8)
C38 0.055(10) 0.117(14) 0.069(10) 0.035(9) -0.034(8) -0.039(8)
C39 0.035(8) 0.088(11) 0.055(8) 0.025(8) -0.002(6) -0.038(7)
C40 0.027(7) 0.068(9) 0.068(9) 0.019(7) -0.014(7) -0.034(6)
O41 0.038(7) 0.060(7) 0.096(9) 0.025(6) -0.021(7) -0.039(6)
O42 0.121(10) 0.133(10) 0.065(7) 0.005(6) -0.013(7) -0.086(9)
C43 0.088(12) 0.141(14) 0.065(8) -0.003(9) -0.010(7) -0.066(12)
C44 0.041(7) 0.094(8) 0.083(8) -0.001(6) 0.018(6) -0.032(6)
C45 0.044(9) 0.169(17) 0.191(18) -0.072(16) -0.015(9) -0.056(11)
C46 0.082(10) 0.087(11) 0.116(11) 0.018(7) -0.038(8) -0.069(10)
O47 0.078(8) 0.107(12) 0.136(16) 0.020(10) -0.027(9) -0.065(8)
C48 0.064(13) 0.029(12) 0.11(2) 0.005(10) -0.016(13) -0.029(10)
C49 0.018(7) 0.043(16) 0.092(16) -0.027(12) 0.003(8) -0.011(9)
C50 0.089(18) 0.043(13) 0.058(13) -0.001(9) -0.018(12) -0.041(13)
C51 0.013(9) 0.031(11) 0.042(9) -0.008(7) 0.004(7) 0.011(7)
C52 0.031(14) 0.063(16) 0.057(16) -0.020(12) -0.003(11) -0.033(13)
C53 0.035(10) 0.037(9) 0.066(15) -0.013(8) 0.016(9) -0.029(8)
O54 0.054(12) 0.044(8) 0.143(11) -0.015(6) -0.007(9) -0.043(8)
C55 0.050(17) 0.054(15) 0.11(2) 0.005(13) 0.020(16) 0.003(11)
N31B 0.037(8) 0.048(8) 0.082(7) -0.001(5) -0.020(5) -0.011(5)
C32B 0.050(6) 0.033(5) 0.074(7) 0.004(4) -0.003(5) -0.011(4)
N33B 0.020(4) 0.037(5) 0.084(6) 0.014(4) -0.025(4) -0.017(4)
C34B 0.034(6) 0.054(8) 0.104(8) -0.020(6) -0.040(6) -0.005(5)
C35B 0.057(8) 0.052(8) 0.106(10) -0.015(7) -0.056(7) -0.001(5)
C36B 0.102(12) 0.067(10) 0.149(12) -0.039(9) -0.099(10) 0.025(8)
C37B 0.104(11) 0.045(9) 0.151(13) -0.026(8) -0.102(10) 0.014(7)
C38B 0.052(9) 0.050(8) 0.076(10) 0.007(6) -0.027(8) -0.012(6)
C39B 0.032(6) 0.042(5) 0.057(6) 0.016(5) -0.009(5) -0.025(4)
C40B 0.036(8) 0.036(6) 0.069(8) 0.016(5) -0.016(7) -0.022(5)
O41B 0.026(5) 0.029(4) 0.097(7) 0.014(4) -0.024(5) -0.020(4)
O42B 0.058(4) 0.037(4) 0.053(4) 0.009(3) -0.018(3) -0.019(3)
C43B 0.120(10) 0.089(9) 0.066(8) 0.003(6) -0.046(7) -0.035(7)
C44B 0.171(14) 0.113(12) 0.099(11) -0.005(9) -0.039(12) -0.074(9)
C45B 0.165(14) 0.101(13) 0.086(11) 0.020(8) -0.028(11) -0.009(11)
C46B 0.153(14) 0.083(10) 0.108(12) 0.027(7) -0.024(10) -0.067(8)
O47B 0.105(10) 0.090(8) 0.116(8) 0.025(6) -0.051(7) -0.087(8)
C48B 0.043(7) 0.075(15) 0.080(14) -0.029(11) 0.008(7) -0.038(8)
C49B 0.059(10) 0.028(11) 0.071(11) 0.000(8) -0.014(8) -0.026(9)
C50B 0.021(7) 0.040(8) 0.075(11) -0.029(7) 0.009(6) -0.016(6)
C51B 0.066(13) 0.068(15) 0.060(10) -0.022(9) -0.008(9) -0.053(11)
C52B 0.075(19) 0.047(12) 0.047(11) -0.014(9) 0.002(10) -0.040(13)
C53B 0.063(12) 0.069(12) 0.080(14) -0.011(9) -0.039(11) -0.027(9)
O54B 0.038(6) 0.032(6) 0.105(7) 0.000(4) -0.019(5) -0.027(4)
C55B 0.064(15) 0.035(9) 0.078(11) -0.010(8) -0.034(10) -0.015(8)
C56 0.046(3) 0.075(4) 0.049(3) -0.008(2) -0.009(2) -0.036(3)
N62 0.035(2) 0.042(2) 0.065(3) 0.0042(18) -0.0104(18) -0.0155(18)
N63 0.033(2) 0.034(2) 0.062(3) 0.0055(17) -0.0098(17) -0.0147(17)
C64 0.036(3) 0.037(3) 0.070(3) -0.001(2) -0.016(2) -0.016(2)
C65 0.037(3) 0.043(3) 0.064(3) 0.004(2) -0.011(2) -0.024(2)
C66 0.047(3) 0.058(3) 0.075(4) 0.003(3) -0.019(3) -0.032(3)
C67 0.049(3) 0.075(4) 0.080(4) 0.008(3) -0.015(3) -0.042(3)
C68 0.057(3) 0.061(4) 0.061(3) 0.011(3) -0.014(3) -0.037(3)
C69 0.047(3) 0.042(3) 0.060(3) 0.002(2) -0.016(2) -0.025(2)
C70 0.037(3) 0.033(3) 0.064(3) 0.000(2) -0.011(2) -0.018(2)
O71 0.0324(17) 0.0311(18) 0.068(2) 0.0058(14) -0.0151(14) -0.0136(13)
O72 0.049(2) 0.061(2) 0.062(2) -0.0008(18) -0.0165(17) -0.0221(18)
C73 0.046(6) 0.049(7) 0.054(7) -0.003(5) 0.001(5) -0.031(5)
C74 0.046(8) 0.053(9) 0.036(8) -0.003(6) 0.006(6) -0.023(7)
C75 0.075(11) 0.083(12) 0.022(13) 0.004(11) 0.004(10) -0.046(9)
C76 0.051(7) 0.085(10) 0.059(8) -0.003(6) -0.006(5) -0.038(7)
C73B 0.057(6) 0.044(6) 0.061(6) 0.004(4) -0.020(5) -0.031(5)
C74B 0.058(8) 0.050(7) 0.030(12) 0.003(9) 0.004(8) -0.032(6)
C75B 0.043(6) 0.045(7) 0.051(8) 0.000(6) -0.004(5) -0.020(5)
C76B 0.042(5) 0.035(5) 0.062(6) -0.001(4) -0.011(4) -0.009(4)
O81 0.0392(18) 0.052(2) 0.058(2) -0.0008(16) -0.0089(16) -0.0145(16)
C82 0.033(2) 0.044(3) 0.047(3) 0.005(2) -0.009(2) -0.013(2)
C83 0.030(2) 0.051(3) 0.048(3) 0.012(2) -0.012(2) -0.018(2)
C84 0.036(3) 0.053(3) 0.052(3) 0.006(2) -0.014(2) -0.022(2)
C85 0.039(3) 0.056(3) 0.041(3) 0.003(2) -0.011(2) -0.024(2)
C86 0.037(2) 0.050(3) 0.041(3) 0.010(2) -0.011(2) -0.024(2)
C87 0.036(2) 0.046(3) 0.049(3) 0.009(2) -0.012(2) -0.022(2)
O88 0.0298(17) 0.053(2) 0.065(2) 0.0077(16) -0.0073(15) -0.0199(15)
C89 0.044(3) 0.076(4) 0.097(5) -0.004(3) -0.002(3) -0.038(3)
C90 0.040(3) 0.060(3) 0.057(3) -0.021(2) 0.004(2) -0.026(2)
C91 0.049(3) 0.056(3) 0.062(3) -0.001(2) -0.015(2) -0.021(2)

loop_
_atom_type_symbol
_atom_type_description
_atom_type_scat_dispersion_real
_atom_type_scat_dispersion_imag
_atom_type_scat_source
C C 0.0033 0.0016 'International Tables Vol C Tables 4.2.6.8 and 6.1.1.4'
H H 0.0000 0.0000 'International Tables Vol C Tables 4.2.6.8 and 6.1.1.4'
N N 0.0061 0.0033 'International Tables Vol C Tables 4.2.6.8 and 6.1.1.4'
O O 0.0106 0.0060 'International Tables Vol C Tables 4.2.6.8 and 6.1.1.4'
P P 0.1023 0.0942 'International Tables Vol C Tables 4.2.6.8 and 6.1.1.4'
S S 0.1246 0.1234 'International Tables Vol C Tables 4.2.6.8 and 6.1.1.4'
Ga Ga 0.2307 1.6083 'International Tables Vol C Tables 4.2.6.8 and 6.1.1.4'

loop_
_geom_angle_atom_site_label_1
_geom_angle_atom_site_label_2
_geom_angle_atom_site_label_3
_geom_angle
O71 Ga1 O11 99.73(14)
O71 Ga1 O41B 99.9(4)
O11 Ga1 O41B 98.9(4)
O71 Ga1 O41 91.5(5)
O11 Ga1 O41 89.2(5)
O71 Ga1 N33 96.5(6)
O11 Ga1 N33 163.3(6)
O41 Ga1 N33 86.6(6)
O71 Ga1 N33B 90.0(5)
O11 Ga1 N33B 168.1(4)
O41B Ga1 N33B 86.1(5)
O71 Ga1 N63 84.65(14)
O11 Ga1 N63 90.79(14)
O41B Ga1 N63 168.4(4)
O41 Ga1 N63 176.1(5)
N33 Ga1 N63 94.5(4)
N33B Ga1 N63 83.3(3)
O71 Ga1 N3 167.86(16)
O11 Ga1 N3 84.73(17)
O41B Ga1 N3 90.4(4)
O41 Ga1 N3 99.9(5)
N33 Ga1 N3 80.1(6)
N33B Ga1 N3 84.4(5)
N63 Ga1 N3 84.00(15)
N31B P1 N62 102.5(8)
N31B P1 N1 109.1(5)
N62 P1 N1 105.9(2)
N62 P1 N31 109.7(9)
N1 P1 N31 93.6(7)
N31B P1 S1 110.9(6)
N62 P1 S1 113.77(17)
N1 P1 S1 113.93(19)
N31 P1 S1 117.8(7)
N3 N1 C2 119.6(5)
N3 N1 P1 113.7(3)
C2 N1 P1 120.4(5)
N1 C2 H2A 109.5
N1 C2 H2B 109.5
H2A C2 H2B 109.5
N1 C2 H2C 109.5
H2A C2 H2C 109.5
H2B C2 H2C 109.5
C4 N3 N1 118.7(4)
C4 N3 Ga1 120.1(4)
N1 N3 Ga1 119.6(3)
N3 C4 C5 123.9(5)
N3 C4 H4 118.1
C5 C4 H4 118.1
C10 C5 C6 119.7(7)
C10 C5 C4 122.3(5)
C6 C5 C4 117.9(6)
C7 C6 C5 122.4(7)
C7 C6 H6 118.8
C5 C6 H6 118.8
C6 C7 C8 118.3(7)
C6 C7 H7 120.9
C8 C7 H7 120.9
C9 C8 C7 121.9(8)
C9 C8 H8 119.1
C7 C8 H8 119.1
O12 C9 C8 119.4(7)
O12 C9 C10 120.5(5)
C8 C9 C10 119.8(7)
O11 C10 C5 122.9(5)
O11 C10 C9 119.2(5)
C5 C10 C9 117.8(5)
C10 O11 Ga1 121.8(3)
C9 O12 C13 116.9(5)
O12 C13 C14 108.8(6)
O12 C13 C14B 117(2)
O12 C13 H13A 109.9
C14 C13 H13A 109.9
O12 C13 H13B 109.9
C14 C13 H13B 109.9
H13A C13 H13B 108.3
C15 C14 C13 113.1(8)
C15 C14 H14A 109.0
C13 C14 H14A 109.0
C15 C14 H14B 109.0
C13 C14 H14B 109.0
H14A C14 H14B 107.8
C14 C15 C16 114.1(7)
C14 C15 H15A 108.7
C16 C15 H15A 108.7
C14 C15 H15B 108.7
C16 C15 H15B 108.7
H15A C15 H15B 107.6
C13 C14B C15B 116(6)
C13 C14B H14C 108.2
C15B C14B H14C 108.2
C13 C14B H14D 108.2
C15B C14B H14D 108.2
H14C C14B H14D 107.4
C16 C15B C14B 113(8)
C16 C15B H15C 109.0
C14B C15B H15C 109.0
C16 C15B H15D 109.0
C14B C15B H15D 109.0
H15C C15B H15D 107.8
O17 C16 C15B 102(6)
O17 C16 C15 116.6(5)
O17 C16 H16A 108.1
C15 C16 H16A 108.1
O17 C16 H16B 108.1
C15 C16 H16B 108.1
H16A C16 H16B 107.3
C18 O17 C16 118.0(4)
C23 C18 O17 125.3(5)
C23 C18 C19 119.1(4)
O17 C18 C19 115.6(4)
O24 C19 C20 124.8(4)
O24 C19 C18 115.9(4)
C20 C19 C18 119.3(4)
C19 C20 C21 121.6(4)
C19 C20 H20 119.2
C21 C20 H20 119.2
C22 C21 C20 119.0(4)
C22 C21 C26 123.9(4)
C20 C21 C26 117.0(4)
C21 C22 C23 118.3(4)
C21 C22 C90 124.1(4)
C23 C22 C90 117.6(4)
C18 C23 C22 122.5(5)
C18 C23 H23 118.7
C22 C23 H23 118.7
C19 O24 C25 116.3(4)
O24 C25 H25A 109.5
O24 C25 H25B 109.5
H25A C25 H25B 109.5
O24 C25 H25C 109.5
H25A C25 H25C 109.5
H25B C25 H25C 109.5
C21 C26 C86 111.2(4)
C21 C26 H26A 109.4
C86 C26 H26A 109.4
C21 C26 H26B 109.4
C86 C26 H26B 109.4
H26A C26 H26B 108.0
N33 N31 C32 117.8(12)
N33 N31 P1 123.6(13)
C32 N31 P1 116.8(13)
N31 C32 H32A 109.5
N31 C32 H32B 109.5
H32A C32 H32B 109.5
N31 C32 H32C 109.5
H32A C32 H32C 109.5
H32B C32 H32C 109.5
C34 N33 N31 123.9(12)
C34 N33 Ga1 122.5(10)
N31 N33 Ga1 111.6(12)
N33 C34 C35 127.8(13)
N33 C34 H34 116.1
C35 C34 H34 116.1
C40 C35 C34 123.2(11)
C40 C35 C36 120.8(11)
C34 C35 C36 116.0(12)
C37 C36 C35 118.5(13)
C37 C36 H36 120.7
C35 C36 H36 120.7
C36 C37 C38 121.1(13)
C36 C37 H37 119.5
C38 C37 H37 119.5
C39 C38 C37 121.0(13)
C39 C38 H38 119.5
C37 C38 H38 119.5
O42 C39 C38 119.6(12)
O42 C39 C40 121.0(11)
C38 C39 C40 118.6(12)
O41 C40 C35 119.8(12)
O41 C40 C39 121.4(12)
C35 C40 C39 118.6(11)
C40 O41 Ga1 128.9(12)
C39 O42 C43 115.2(12)
O42 C43 C44 105.0(10)
O42 C43 H43A 110.7
C44 C43 H43A 110.7
O42 C43 H43B 110.7
C44 C43 H43B 110.7
H43A C43 H43B 108.8
C45 C44 C43 110.1(10)
C45 C44 H4A 109.6
C43 C44 H4A 109.6
C45 C44 H4B 109.6
C43 C44 H4B 109.6
H4A C44 H4B 108.2
C44 C45 C46 119.2(12)
C44 C45 H4E 107.5
C46 C45 H4E 107.5
C44 C45 H4F 107.5
C46 C45 H4F 107.5
H4E C45 H4F 107.0
O47 C46 C45 100.1(9)
O47 C46 H46A 111.8
C45 C46 H46A 111.8
O47 C46 H46B 111.8
C45 C46 H46B 111.8
H46A C46 H46B 109.5
C48 O47 C46 119.1(12)
O47 C48 C49 116.4(7)
O47 C48 C53 123.4(7)
C49 C48 C53 120.0
O54 C49 C48 116.6(7)
O54 C49 C50 123.3(7)
C48 C49 C50 120.0
C51 C50 C49 120.0
C51 C50 H50 120.0
C49 C50 H50 120.0
C52 C51 C50 120.0
C52 C51 C90 130.5(8)
C50 C51 C90 109.2(9)
C53 C52 C51 120.0
C53 C52 C56 122.7(8)
C51 C52 C56 116.8(8)
C52 C53 C48 120.0
C52 C53 H53 120.0
C48 C53 H53 120.0
C55 O54 C49 136(2)
O54 C55 H55A 109.5
O54 C55 H55B 109.5
H55A C55 H55B 109.5
O54 C55 H55C 109.5
H55A C55 H55C 109.5
H55B C55 H55C 109.5
C32B N31B N33B 114.0(12)
C32B N31B P1 123.4(10)
N33B N31B P1 109.9(10)
N31B C32B H32D 109.5
N31B C32B H32E 109.5
H32D C32B H32E 109.5
N31B C32B H32F 109.5
H32D C32B H32F 109.5
H32E C32B H32F 109.5
C34B N33B N31B 112.9(9)
C34B N33B Ga1 123.2(9)
N31B N33B Ga1 122.9(10)
N33B C34B C35B 122.8(11)
N33B C34B H34B 118.6
C35B C34B H34B 118.6
C40B C35B C36B 118.5(10)
C40B C35B C34B 122.3(9)
C36B C35B C34B 119.2(10)
C37B C36B C35B 121.8(11)
C37B C36B H36B 119.1
C35B C36B H36B 119.1
C36B C37B C38B 119.8(11)
C36B C37B H37B 120.1
C38B C37B H37B 120.1
C39B C38B C37B 119.9(11)
C39B C38B H38B 120.0
C37B C38B H38B 120.0
O42B C39B C38B 125.0(9)
O42B C39B C40B 114.9(8)
C38B C39B C40B 120.1(10)
O41B C40B C35B 125.2(10)
O41B C40B C39B 115.5(10)
C35B C40B C39B 119.3(9)
C40B O41B Ga1 124.2(9)
C39B O42B C43B 120.6(7)
O42B C43B C44B 109.8(9)
O42B C43B H43C 109.7
C44B C43B H43C 109.7
O42B C43B H43D 109.7
C44B C43B H43D 109.7
H43C C43B H43D 108.2
C45B C44B C43B 119.0(11)
C45B C44B H44C 107.6
C43B C44B H44C 107.6
C45B C44B H44D 107.6
C43B C44B H44D 107.6
H44C C44B H44D 107.0
C44B C45B C46B 119.6(13)
C44B C45B H45C 107.4
C46B C45B H45C 107.4
C44B C45B H45D 107.4
C46B C45B H45D 107.4
H45C C45B H45D 106.9
C45B C46B O47B 120.1(12)
C45B C46B H46C 107.3
O47B C46B H46C 107.3
C45B C46B H46D 107.3
O47B C46B H46D 107.3
H46C C46B H46D 106.9
C48B O47B C46B 112.8(12)
C49B C48B C53B 120.0
C49B C48B O47B 118.2(7)
C53B C48B O47B 121.8(7)
O54B C49B C48B 118.7(7)
O54B C49B C50B 121.2(7)
C48B C49B C50B 120.0
C51B C50B C49B 120.0
C51B C50B H50B 120.0
C49B C50B H50B 120.0
C50B C51B C52B 120.0
C50B C51B C90 124.1(8)
C52B C51B C90 115.9(8)
C51B C52B C53B 120.0
C51B C52B C56 130.7(8)
C53B C52B C56 109.3(8)
C52B C53B C48B 120.0
C52B C53B H53B 120.0
C48B C53B H53B 120.0
C49B O54B C55B 109.8(13)
O54B C55B H55D 109.5
O54B C55B H55E 109.5
H55D C55B H55E 109.5
O54B C55B H55F 109.5
H55D C55B H55F 109.5
H55E C55B H55F 109.5
C85 C56 C52B 109.5(9)
C85 C56 C52 114.0(10)
C85 C56 H56A 108.8
C52 C56 H56A 108.8
C85 C56 H56B 108.8
C52 C56 H56B 108.8
H56A C56 H56B 107.7
N63 N62 C91 119.6(4)
N63 N62 P1 115.1(3)
C91 N62 P1 122.3(3)
C64 N63 N62 119.1(4)
C64 N63 Ga1 118.9(3)
N62 N63 Ga1 120.4(3)
N63 C64 C65 123.8(4)
N63 C64 H64 118.1
C65 C64 H64 118.1
C66 C65 C70 119.2(4)
C66 C65 C64 118.5(4)
C70 C65 C64 122.0(4)
C67 C66 C65 120.9(5)
C67 C66 H66 119.6
C65 C66 H66 119.6
C66 C67 C68 119.7(5)
C66 C67 H67 120.2
C68 C67 H67 120.2
C69 C68 C67 120.9(5)
C69 C68 H68 119.5
C67 C68 H68 119.5
O72 C69 C68 122.1(4)
O72 C69 C70 117.1(4)
C68 C69 C70 120.7(4)
O71 C70 C69 119.0(4)
O71 C70 C65 122.5(4)
C69 C70 C65 118.4(4)
C70 O71 Ga1 121.8(3)
C73 O72 C69 121.6(6)
C69 O72 C73B 122.4(5)
O72 C73 C74 107.6(8)
O72 C73 H73A 110.2
C74 C73 H73A 110.2
O72 C73 H73B 110.2
C74 C73 H73B 110.2
H73A C73 H73B 108.5
C75 C74 C73 112.3(17)
C75 C74 H74A 109.1
C73 C74 H74A 109.1
C75 C74 H74B 109.1
C73 C74 H74B 109.1
H74A C74 H74B 107.9
C74 C75 C76 111(3)
C74 C75 H75A 109.3
C76 C75 H75A 109.3
C74 C75 H75B 109.3
C76 C75 H75B 109.3
H75A C75 H75B 108.0
O81 C76 C75 112.6(13)
O81 C76 H76A 109.1
C75 C76 H76A 109.1
O81 C76 H76B 109.1
C75 C76 H76B 109.1
H76A C76 H76B 107.8
O72 C73B C74B 111.0(11)
O72 C73B H73C 109.4
C74B C73B H73C 109.4
O72 C73B H73D 109.4
C74B C73B H73D 109.4
H73C C73B H73D 108.0
C73B C74B C75B 108.2(18)
C73B C74B H74C 110.1
C75B C74B H74C 110.1
C73B C74B H74D 110.1
C75B C74B H74D 110.1
H74C C74B H74D 108.4
C76B C75B C74B 111.2(12)
C76B C75B H75C 109.4
C74B C75B H75C 109.4
C76B C75B H75D 109.4
C74B C75B H75D 109.4
H75C C75B H75D 108.0
O81 C76B C75B 112.8(8)
O81 C76B H76C 109.0
C75B C76B H76C 109.0
O81 C76B H76D 109.0
C75B C76B H76D 109.0
H76C C76B H76D 107.8
C82 O81 C76B 122.3(5)
C82 O81 C76 116.7(7)
O81 C82 C87 122.1(4)
O81 C82 C83 119.2(4)
C87 C82 C83 118.7(4)
C84 C83 O88 124.8(4)
C84 C83 C82 119.3(4)
O88 C83 C82 115.9(4)
C83 C84 C85 122.4(5)
C83 C84 H84 118.8
C85 C84 H84 118.8
C86 C85 C84 118.1(4)
C86 C85 C56 124.7(4)
C84 C85 C56 117.2(4)
C85 C86 C87 119.3(4)
C85 C86 C26 123.3(4)
C87 C86 C26 117.4(4)
C82 C87 C86 122.1(4)
C82 C87 H87 119.0
C86 C87 H87 119.0
C83 O88 C89 116.6(4)
O88 C89 H89A 109.5
O88 C89 H89B 109.5
H89A C89 H89B 109.5
O88 C89 H89C 109.5
H89A C89 H89C 109.5
H89B C89 H89C 109.5
C51 C90 C22 114.6(8)
C22 C90 C51B 110.5(6)
C51 C90 H90A 108.6
C22 C90 H90A 108.6
C51 C90 H90B 108.6
C22 C90 H90B 108.6
H90A C90 H90B 107.6
N62 C91 H91A 109.5
N62 C91 H91B 109.5
H91A C91 H91B 109.5
N62 C91 H91C 109.5
H91A C91 H91C 109.5
H91B C91 H91C 109.5

loop_
_geom_bond_atom_site_label_1
_geom_bond_atom_site_label_2
_geom_bond_distance
Ga1 O71 1.886(3)
Ga1 O11 1.888(3)
Ga1 O41B 1.891(6)
Ga1 O41 1.897(7)
Ga1 N33 2.092(7)
Ga1 N33B 2.099(6)
Ga1 N63 2.140(4)
Ga1 N3 2.154(4)
P1 N31B 1.676(11)
P1 N62 1.681(4)
P1 N1 1.684(5)
P1 N31 1.702(13)
P1 S1 1.908(2)
N1 N3 1.420(6)
N1 C2 1.456(6)
C2 H2A 0.9800
C2 H2B 0.9800
C2 H2C 0.9800
N3 C4 1.284(7)
C4 C5 1.451(8)
C4 H4 0.9500
C5 C10 1.405(8)
C5 C6 1.407(8)
C6 C7 1.356(11)
C6 H6 0.9500
C7 C8 1.392(11)
C7 H7 0.9500
C8 C9 1.386(8)
C8 H8 0.9500
C9 O12 1.361(7)
C9 C10 1.425(8)
C10 O11 1.334(6)
O12 C13 1.422(7)
C13 C14 1.515(12)
C13 C14B 1.53(6)
C13 H13A 0.9900
C13 H13B 0.9900
C14 C15 1.506(13)
C14 H14A 0.9900
C14 H14B 0.9900
C15 C16 1.520(10)
C15 H15A 0.9900
C15 H15B 0.9900
C14B C15B 1.57(13)
C14B H14C 0.9900
C14B H14D 0.9900
C15B C16 1.47(8)
C15B H15C 0.9900
C15B H15D 0.9900
C16 O17 1.431(7)
C16 H16A 0.9900
C16 H16B 0.9900
O17 C18 1.379(6)
C18 C23 1.371(7)
C18 C19 1.396(7)
C19 O24 1.378(5)
C19 C20 1.391(6)
C20 C21 1.404(6)
C20 H20 0.9500
C21 C22 1.394(6)
C21 C26 1.512(6)
C22 C23 1.410(7)
C22 C90 1.514(6)
C23 H23 0.9500
O24 C25 1.434(7)
C25 H25A 0.9800
C25 H25B 0.9800
C25 H25C 0.9800
C26 C86 1.535(6)
C26 H26A 0.9900
C26 H26B 0.9900
N31 N33 1.397(11)
N31 C32 1.419(12)
C32 H32A 0.9800
C32 H32B 0.9800
C32 H32C 0.9800
N33 C34 1.265(12)
C34 C35 1.424(14)
C34 H34 0.9500
C35 C40 1.410(14)
C35 C36 1.432(13)
C36 C37 1.354(15)
C36 H36 0.9500
C37 C38 1.402(16)
C37 H37 0.9500
C38 C39 1.383(14)
C38 H38 0.9500
C39 O42 1.370(12)
C39 C40 1.425(13)
C40 O41 1.352(12)
O42 C43 1.378(14)
C43 C44 1.504(9)
C43 H43A 0.9900
C43 H43B 0.9900
C44 C45 1.485(10)
C44 H4A 0.9900
C44 H4B 0.9900
C45 C46 1.499(9)
C45 H4E 0.9900
C45 H4F 0.9900
C46 O47 1.420(5)
C46 H46A 0.9900
C46 H46B 0.9900
O47 C48 1.375(9)
C48 C49 1.3900
C48 C53 1.3900
C49 O54 1.387(10)
C49 C50 1.3900
C50 C51 1.3900
C50 H50 0.9500
C51 C52 1.3900
C51 C90 1.507(10)
C52 C53 1.3900
C52 C56 1.545(11)
C53 H53 0.9500
O54 C55 1.28(5)
C55 H55A 0.9800
C55 H55B 0.9800
C55 H55C 0.9800
N31B C32B 1.392(13)
N31B N33B 1.419(12)
C32B H32D 0.9800
C32B H32E 0.9800
C32B H32F 0.9800
N33B C34B 1.318(11)
C34B C35B 1.431(12)
C34B H34B 0.9500
C35B C40B 1.401(13)
C35B C36B 1.423(12)
C36B C37B 1.355(14)
C36B H36B 0.9500
C37B C38B 1.411(14)
C37B H37B 0.9500
C38B C39B 1.382(12)
C38B H38B 0.9500
C39B O42B 1.357(11)
C39B C40B 1.432(12)
C40B O41B 1.337(11)
O42B C43B 1.416(11)
C43B C44B 1.508(9)
C43B H43C 0.9900
C43B H43D 0.9900
C44B C45B 1.471(10)
C44B H44C 0.9900
C44B H44D 0.9900
C45B C46B 1.478(9)
C45B H45C 0.9900
C45B H45D 0.9900
C46B O47B 1.52(2)
C46B H46C 0.9900
C46B H46D 0.9900
O47B C48B 1.397(9)
C48B C49B 1.3900
C48B C53B 1.3900
C49B O54B 1.387(8)
C49B C50B 1.3900
C50B C51B 1.3900
C50B H50B 0.9500
C51B C52B 1.3900
C51B C90 1.548(9)
C52B C53B 1.3900
C52B C56 1.534(10)
C53B H53B 0.9500
O54B C55B 1.59(3)
C55B H55D 0.9800
C55B H55E 0.9800
C55B H55F 0.9800
C56 C85 1.501(7)
C56 H56A 0.9900
C56 H56B 0.9900
N62 N63 1.395(5)
N62 C91 1.462(6)
N63 C64 1.295(6)
C64 C65 1.452(7)
C64 H64 0.9500
C65 C66 1.413(7)
C65 C70 1.415(7)
C66 C67 1.378(7)
C66 H66 0.9500
C67 C68 1.384(7)
C67 H67 0.9500
C68 C69 1.381(7)
C68 H68 0.9500
C69 O72 1.380(6)
C69 C70 1.408(7)
C70 O71 1.338(5)
O72 C73 1.315(9)
O72 C73B 1.405(8)
C73 C74 1.522(18)
C73 H73A 0.9900
C73 H73B 0.9900
C74 C75 1.44(4)
C74 H74A 0.9900
C74 H74B 0.9900
C75 C76 1.60(4)
C75 H75A 0.9900
C75 H75B 0.9900
C76 O81 1.421(10)
C76 H76A 0.9900
C76 H76B 0.9900
C73B C74B 1.55(3)
C73B H73C 0.9900
C73B H73D 0.9900
C74B C75B 1.57(3)
C74B H74C 0.9900
C74B H74D 0.9900
C75B C76B 1.550(14)
C75B H75C 0.9900
C75B H75D 0.9900
C76B O81 1.383(9)
C76B H76C 0.9900
C76B H76D 0.9900
O81 C82 1.374(6)
C82 C87 1.381(6)
C82 C83 1.408(7)
C83 C84 1.370(7)
C83 O88 1.378(5)
C84 C85 1.409(6)
C84 H84 0.9500
C85 C86 1.392(7)
C86 C87 1.399(7)
C87 H87 0.9500
O88 C89 1.432(6)
C89 H89A 0.9800
C89 H89B 0.9800
C89 H89C 0.9800
C90 H90A 0.9900
C90 H90B 0.9900
C91 H91A 0.9800
C91 H91B 0.9800
C91 H91C 0.9800

loop_
_geom_torsion_atom_site_label_1
_geom_torsion_atom_site_label_2
_geom_torsion_atom_site_label_3
_geom_torsion_atom_site_label_4
_geom_torsion
N31B P1 N1 N3 -74.7(9)
N62 P1 N1 N3 35.0(4)
N31 P1 N1 N3 -76.6(9)
S1 P1 N1 N3 160.8(3)
N31B P1 N1 C2 133.2(9)
N62 P1 N1 C2 -117.2(4)
N31 P1 N1 C2 131.2(9)
S1 P1 N1 C2 8.6(4)
C2 N1 N3 C4 -6.5(6)
P1 N1 N3 C4 -158.9(4)
C2 N1 N3 Ga1 -172.1(3)
P1 N1 N3 Ga1 35.5(4)
N1 N3 C4 C5 179.1(4)
Ga1 N3 C4 C5 -15.3(7)
N3 C4 C5 C10 -13.8(8)
N3 C4 C5 C6 169.7(5)
C10 C5 C6 C7 -1.5(10)
C4 C5 C6 C7 175.1(7)
C5 C6 C7 C8 -1.3(12)
C6 C7 C8 C9 2.4(13)
C7 C8 C9 O12 -175.0(7)
C7 C8 C9 C10 -0.6(11)
C6 C5 C10 O11 179.3(5)
C4 C5 C10 O11 2.8(8)
C6 C5 C10 C9 3.2(8)
C4 C5 C10 C9 -173.3(5)
O12 C9 C10 O11 -4.1(8)
C8 C9 C10 O11 -178.4(5)
O12 C9 C10 C5 172.1(5)
C8 C9 C10 C5 -2.2(8)
C5 C10 O11 Ga1 41.1(6)
C9 C10 O11 Ga1 -142.8(4)
O71 Ga1 O11 C10 139.7(4)
O41B Ga1 O11 C10 37.9(5)
O41 Ga1 O11 C10 48.3(6)
N33 Ga1 O11 C10 -27.1(14)
N33B Ga1 O11 C10 -75.7(18)
N63 Ga1 O11 C10 -135.6(4)
N3 Ga1 O11 C10 -51.7(4)
C8 C9 O12 C13 -116.1(7)
C10 C9 O12 C13 69.5(7)
C9 O12 C13 C14 -164.1(6)
C9 O12 C13 C14B 167(3)
O12 C13 C14 C15 -55.9(10)
C14B C13 C14 C15 56(5)
C13 C14 C15 C16 -177.1(6)
O12 C13 C14B C15B 49(10)
C14 C13 C14B C15B -31(9)
C13 C14B C15B C16 -158(7)
C14B C15B C16 O17 -73(11)
C14B C15B C16 C15 45(7)
C14 C15 C16 O17 45.3(10)
C14 C15 C16 C15B -31(6)
C15B C16 O17 C18 94(5)
C15 C16 O17 C18 54.3(8)
C16 O17 C18 C23 25.1(8)
C16 O17 C18 C19 -156.1(5)
C23 C18 C19 O24 177.5(4)
O17 C18 C19 O24 -1.4(6)
C23 C18 C19 C20 -3.2(7)
O17 C18 C19 C20 177.9(4)
O24 C19 C20 C21 178.5(4)
C18 C19 C20 C21 -0.7(6)
C19 C20 C21 C22 3.2(6)
C19 C20 C21 C26 -174.2(4)
C20 C21 C22 C23 -1.8(6)
C26 C21 C22 C23 175.4(4)
C20 C21 C22 C90 -179.3(4)
C26 C21 C22 C90 -2.1(7)
O17 C18 C23 C22 -176.5(5)
C19 C18 C23 C22 4.7(7)
C21 C22 C23 C18 -2.2(7)
C90 C22 C23 C18 175.5(4)
C20 C19 O24 C25 9.3(6)
C18 C19 O24 C25 -171.4(5)
C22 C21 C26 C86 -92.6(5)
C20 C21 C26 C86 84.6(5)
N31B P1 N31 N33 -136(7)
N62 P1 N31 N33 -72(2)
N1 P1 N31 N33 37(2)
S1 P1 N31 N33 156.2(17)
N31B P1 N31 C32 28(4)
N62 P1 N31 C32 93(2)
N1 P1 N31 C32 -159(2)
S1 P1 N31 C32 -39(3)
C32 N31 N33 C34 39(3)
P1 N31 N33 C34 -157(2)
C32 N31 N33 Ga1 -125(2)
P1 N31 N33 Ga1 39(2)
N31 N33 C34 C35 -175.4(16)
Ga1 N33 C34 C35 -13(2)
N33 C34 C35 C40 -5(2)
N33 C34 C35 C36 174.2(17)
C40 C35 C36 C37 -3.6(18)
C34 C35 C36 C37 177.2(12)
C35 C36 C37 C38 8(2)
C36 C37 C38 C39 -13(3)
C37 C38 C39 O42 -176.8(17)
C37 C38 C39 C40 13(3)
C34 C35 C40 O41 -3(2)
C36 C35 C40 O41 178.0(14)
C34 C35 C40 C39 -177.1(13)
C36 C35 C40 C39 4(2)
O42 C39 C40 O41 7(3)
C38 C39 C40 O41 177.6(19)
O42 C39 C40 C35 -178.6(15)
C38 C39 C40 C35 -8(3)
C35 C40 O41 Ga1 32(3)
C39 C40 O41 Ga1 -153.7(14)
O71 Ga1 O41 C40 58.6(17)
O11 Ga1 O41 C40 158.3(17)
O41B Ga1 O41 C40 -69(3)
N33 Ga1 O41 C40 -37.9(18)
N33B Ga1 O41 C40 -31.7(18)
N3 Ga1 O41 C40 -117.2(17)
C38 C39 O42 C43 112.5(19)
C40 C39 O42 C43 -77(2)
C39 O42 C43 C44 -165.8(13)
O42 C43 C44 C45 164.1(15)
C43 C44 C45 C46 -175.9(15)
C44 C45 C46 O47 -59.1(19)
C45 C46 O47 C48 107.5(16)
C46 O47 C48 C49 -176.5(13)
C46 O47 C48 C53 -2(2)
O47 C48 C49 O54 -7(2)
C53 C48 C49 O54 177.6(19)
O47 C48 C49 C50 175.0(16)
C53 C48 C49 C50 0.0
O54 C49 C50 C51 -177(2)
C48 C49 C50 C51 0.0
C49 C50 C51 C52 0.0
C49 C50 C51 C90 -174.4(11)
C50 C51 C52 C53 0.0
C90 C51 C52 C53 173.1(14)
C50 C51 C52 C56 -172.3(19)
C90 C51 C52 C56 0.8(19)
C51 C52 C53 C48 0.0
C56 C52 C53 C48 172(2)
O47 C48 C53 C52 -174.7(17)
C49 C48 C53 C52 0.0
C48 C49 O54 C55 171(4)
C50 C49 O54 C55 -11(5)
N62 P1 N31B C32B 59.6(18)
N1 P1 N31B C32B 171.5(15)
N31 P1 N31B C32B 179(7)
S1 P1 N31B C32B -62(2)
N62 P1 N31B N33B -79.6(14)
N1 P1 N31B N33B 32.3(16)
N31 P1 N31B N33B 40(5)
S1 P1 N31B N33B 158.6(11)
C32B N31B N33B C34B 66(2)
P1 N31B N33B C34B -150.4(14)
C32B N31B N33B Ga1 -102.9(15)
P1 N31B N33B Ga1 40.5(19)
N31B N33B C34B C35B 173.4(12)
Ga1 N33B C34B C35B -17.5(17)
N33B C34B C35B C40B -8.2(16)
N33B C34B C35B C36B 171.1(14)
C40B C35B C36B C37B 0.1(19)
C34B C35B C36B C37B -179.2(15)
C35B C36B C37B C38B -6(3)
C36B C37B C38B C39B 10(3)
C37B C38B C39B O42B 176.1(15)
C37B C38B C39B C40B -7(2)
C36B C35B C40B O41B -176.8(14)
C34B C35B C40B O41B 3(2)
C36B C35B C40B C39B 2.3(17)
C34B C35B C40B C39B -178.4(10)
O42B C39B C40B O41B -2.5(17)
C38B C39B C40B O41B -179.6(13)
O42B C39B C40B C35B 178.2(11)
C38B C39B C40B C35B 1(2)
C35B C40B O41B Ga1 32(2)
C39B C40B O41B Ga1 -147.0(10)
O71 Ga1 O41B C40B 47.5(12)
O11 Ga1 O41B C40B 149.1(12)
O41 Ga1 O41B C40B 101(4)
N33 Ga1 O41B C40B -46.6(13)
N33B Ga1 O41B C40B -41.8(13)
N63 Ga1 O41B C40B -65(2)
N3 Ga1 O41B C40B -126.2(12)
C38B C39B O42B C43B -6.5(16)
C40B C39B O42B C43B 176.6(12)
C39B O42B C43B C44B 165.7(10)
O42B C43B C44B C45B 55(2)
C43B C44B C45B C46B 173.4(13)
C44B C45B C46B O47B -75(2)
C45B C46B O47B C48B -56.7(18)
C46B O47B C48B C49B -69.1(15)
C46B O47B C48B C53B 112.9(13)
C53B C48B C49B O54B 176.8(15)
O47B C48B C49B O54B -1.2(16)
C53B C48B C49B C50B 0.0
O47B C48B C49B C50B -178.0(13)
O54B C49B C50B C51B -176.7(15)
C48B C49B C50B C51B 0.0
C49B C50B C51B C52B 0.0
C49B C50B C51B C90 -179.1(11)
C50B C51B C52B C53B 0.0
C90 C51B C52B C53B 179.2(10)
C50B C51B C52B C56 178.1(19)
C90 C51B C52B C56 -2.7(16)
C51B C52B C53B C48B 0.0
C56 C52B C53B C48B -178.5(15)
C49B C48B C53B C52B 0.0
O47B C48B C53B C52B 177.9(14)
C48B C49B O54B C55B 175.6(16)
C50B C49B O54B C55B -8(2)
C51B C52B C56 C85 96.6(14)
C53B C52B C56 C85 -85.1(7)
C51B C52B C56 C52 -134(12)
C53B C52B C56 C52 44(10)
C53 C52 C56 C85 -78.3(12)
C51 C52 C56 C85 93.7(13)
C53 C52 C56 C52B -131(11)
C51 C52 C56 C52B 41(10)
N31B P1 N62 N63 39.2(6)
N1 P1 N62 N63 -75.1(4)
N31 P1 N62 N63 24.8(7)
S1 P1 N62 N63 159.1(3)
N31B P1 N62 C91 -121.0(6)
N1 P1 N62 C91 124.6(4)
N31 P1 N62 C91 -135.5(7)
S1 P1 N62 C91 -1.2(4)
C91 N62 N63 C64 -1.1(6)
P1 N62 N63 C64 -162.0(4)
C91 N62 N63 Ga1 -166.4(3)
P1 N62 N63 Ga1 32.8(4)
N62 N63 C64 C65 174.8(4)
Ga1 N63 C64 C65 -19.7(6)
N63 C64 C65 C66 171.9(5)
N63 C64 C65 C70 -13.3(8)
C70 C65 C66 C67 -1.5(8)
C64 C65 C66 C67 173.5(5)
C65 C66 C67 C68 0.1(9)
C66 C67 C68 C69 -0.5(9)
C67 C68 C69 O72 -176.6(5)
C67 C68 C69 C70 2.3(8)
O72 C69 C70 O71 -2.9(7)
C68 C69 C70 O71 178.1(4)
O72 C69 C70 C65 175.3(4)
C68 C69 C70 C65 -3.6(7)
C66 C65 C70 O71 -178.7(4)
C64 C65 C70 O71 6.5(8)
C66 C65 C70 C69 3.2(7)
C64 C65 C70 C69 -171.6(4)
C69 C70 O71 Ga1 -143.7(4)
C65 C70 O71 Ga1 38.2(6)
O11 Ga1 O71 C70 37.1(4)
O41B Ga1 O71 C70 138.0(5)
O41 Ga1 O71 C70 126.6(6)
N33 Ga1 O71 C70 -146.7(5)
N33B Ga1 O71 C70 -136.0(4)
N63 Ga1 O71 C70 -52.7(3)
N3 Ga1 O71 C70 -73.6(8)
C68 C69 O72 C73 -16.8(9)
C70 C69 O72 C73 164.2(7)
C68 C69 O72 C73B -104.7(7)
C70 C69 O72 C73B 76.4(7)
C69 O72 C73 C74 178.2(7)
C73B O72 C73 C74 -64.2(9)
O72 C73 C74 C75 63.5(17)
C73 C74 C75 C76 -178.8(13)
C74 C75 C76 O81 -71(2)
C73 O72 C73B C74B 72.7(13)
C69 O72 C73B C74B -170.8(11)
O72 C73B C74B C75B -69.7(15)
C73B C74B C75B C76B -171.9(11)
C74B C75B C76B O81 51.7(14)
C75B C76B O81 C82 54.0(10)
C75B C76B O81 C76 -58.9(9)
C75 C76 O81 C82 -52.5(18)
C75 C76 O81 C76B 66.9(17)
C76B O81 C82 C87 24.4(8)
C76 O81 C82 C87 114.3(7)
C76B O81 C82 C83 -157.7(6)
C76 O81 C82 C83 -67.8(7)
O81 C82 C83 C84 179.9(4)
C87 C82 C83 C84 -2.2(6)
O81 C82 C83 O88 -0.8(6)
C87 C82 C83 O88 177.1(4)
O88 C83 C84 C85 -180.0(4)
C82 C83 C84 C85 -0.7(7)
C83 C84 C85 C86 2.3(7)
C83 C84 C85 C56 -175.5(4)
C52B C56 C85 C86 -92.2(7)
C52 C56 C85 C86 -98.3(8)
C52B C56 C85 C84 85.4(7)
C52 C56 C85 C84 79.4(8)
C84 C85 C86 C87 -0.9(6)
C56 C85 C86 C87 176.7(4)
C84 C85 C86 C26 -178.3(4)
C56 C85 C86 C26 -0.7(7)
C21 C26 C86 C85 95.3(5)
C21 C26 C86 C87 -82.0(5)
O81 C82 C87 C86 -178.5(4)
C83 C82 C87 C86 3.6(6)
C85 C86 C87 C82 -2.0(7)
C26 C86 C87 C82 175.5(4)
C84 C83 O88 C89 0.8(6)
C82 C83 O88 C89 -178.4(4)
C52 C51 C90 C22 -92.2(13)
C50 C51 C90 C22 81.5(10)
C52 C51 C90 C51B -148(9)
C50 C51 C90 C51B 26(8)
C21 C22 C90 C51 93.7(8)
C23 C22 C90 C51 -83.9(7)
C21 C22 C90 C51B 99.9(7)
C23 C22 C90 C51B -77.7(7)
C50B C51B C90 C51 -150(9)
C52B C51B C90 C51 31(8)
C50B C51B C90 C22 83.8(11)
C52B C51B C90 C22 -95.3(9)
